data_1568469
loop_
_publ_author_name
'Tang, Jian'
'Xu, Zijian'
'Liu, Zelong'
'Fu, Yuan'
'Hua, Jing'

_publ_section_title
;
 Pyridine-amido aluminum catalyst precursors for 1,3-butadiene
 transition-metal-free stereospecific polymerization
;
_journal_issue 8
_journal_name_full 'Polymer Chemistry'
_journal_page_first 980
_journal_page_last 989
_journal_paper_doi 10.1039/D2PY01093C
_journal_volume 14
_journal_year 2023
_chemical_absolute_configuration unk
_chemical_formula_moiety 'C18 H25 Al N2'
_chemical_formula_sum 'C18 H25 Al N2'
_chemical_formula_weight 296.38
_chemical_properties_physical Air-sensitive,Moisture-sensitive
_space_group_crystal_system orthorhombic
_space_group_IT_number 19
_space_group_name_Hall 'P 2ac 2ab'
_space_group_name_H-M_alt 'P 21 21 21'
_atom_sites_solution_hydrogens geom
_atom_sites_solution_primary dual
_audit_creation_date 2022-03-31
_audit_creation_method
;
Olex2 1.5
(compiled 2021.12.09 svn.r5202d8cf for OlexSys, GUI svn.r6439)
;
_audit_update_record
;
2022-05-26 deposited with the CCDC.	2023-01-19 downloaded from the CCDC.
;
_cell_angle_alpha 90
_cell_angle_beta 90
_cell_angle_gamma 90
_cell_formula_units_Z 4
_cell_length_a 8.8305(14)
_cell_length_b 12.0231(19)
_cell_length_c 16.870(3)
_cell_measurement_reflns_used 1861
_cell_measurement_temperature 298.15
_cell_measurement_theta_max 17.909
_cell_measurement_theta_min 2.414
_cell_volume 1791.1(5)
_computing_cell_refinement 'SAINT v8.37A (Bruker, 2015)'
_computing_data_collection 'Bruker SMART APEX II diffractrometer'
_computing_data_reduction 'SAINT v8.37A (Bruker, 2015)'
_computing_molecular_graphics 'Olex2 1.5 (Dolomanov et al., 2009)'
_computing_publication_material 'Olex2 1.5 (Dolomanov et al., 2009)'
_computing_structure_refinement 'SHELXL 2018/3 (Sheldrick, 2015)'
_computing_structure_solution 'SHELXT 2018/2 (Sheldrick, 2018)'
_diffrn_ambient_temperature 298.15
_diffrn_detector 'CCD area detector'
_diffrn_measured_fraction_theta_full 0.998
_diffrn_measured_fraction_theta_max 0.986
_diffrn_measurement_device 'three-circle diffractometer'
_diffrn_measurement_device_type 'Bruker APEX-II CCD'
_diffrn_measurement_method '\f and \w scans'
_diffrn_radiation_monochromator graphite
_diffrn_radiation_probe x-ray
_diffrn_radiation_type MoK\a
_diffrn_radiation_wavelength 0.71073
_diffrn_reflns_av_R_equivalents 0.1136
_diffrn_reflns_av_unetI/netI 0.1118
_diffrn_reflns_Laue_measured_fraction_full 0.998
_diffrn_reflns_Laue_measured_fraction_max 0.986
_diffrn_reflns_limit_h_max 11
_diffrn_reflns_limit_h_min -11
_diffrn_reflns_limit_k_max 15
_diffrn_reflns_limit_k_min -15
_diffrn_reflns_limit_l_max 21
_diffrn_reflns_limit_l_min -21
_diffrn_reflns_number 20576
_diffrn_reflns_point_group_measured_fraction_full 0.998
_diffrn_reflns_point_group_measured_fraction_max 0.969
_diffrn_reflns_theta_full 25.242
_diffrn_reflns_theta_max 27.530
_diffrn_reflns_theta_min 2.080
_diffrn_source 'sealed X-ray tube'
_diffrn_source_current 30.0
_diffrn_source_power 1.5
_diffrn_source_target Mo
_diffrn_source_voltage 50.0
_diffrn_standards_number 0
_exptl_absorpt_coefficient_mu 0.110
_exptl_absorpt_correction_T_max 0.7456
_exptl_absorpt_correction_T_min 0.5033
_exptl_absorpt_correction_type multi-scan
_exptl_absorpt_process_details
'SADABS-2016/2 (Bruker,2016/2) was used for absorption correction. wR2(int) was 0.1126 before and 0.0678 after correction. The Ratio of minimum to maximum transmission is 0.6750. The \l/2 correction factor is Not present.'
_exptl_crystal_colour 'clear light yellow'
_exptl_crystal_colour_lustre clear
_exptl_crystal_colour_modifier light
_exptl_crystal_colour_primary colourless
_exptl_crystal_density_diffrn 1.099
_exptl_crystal_description block
_exptl_crystal_F_000 640
_exptl_crystal_recrystallization_method 'Re-crystallisation from solvent'
_exptl_crystal_size_max 0.22
_exptl_crystal_size_mid 0.12
_exptl_crystal_size_min 0.1
_refine_diff_density_max 0.136
_refine_diff_density_min -0.146
_refine_diff_density_rms 0.036
_refine_ls_abs_structure_details
;
 Flack x determined using 549 quotients [(I+)-(I-)]/[(I+)+(I-)]
 (Parsons, Flack and Wagner, Acta Cryst. B69 (2013) 249-259).
;
_refine_ls_abs_structure_Flack 0.4(2)
_refine_ls_extinction_coef 0.0078(14)
_refine_ls_extinction_expression Fc^*^=kFc[1+0.001xFc^2^\l^3^/sin(2\q)]^-1/4^
_refine_ls_extinction_method 'SHELXL-2018/3 (Sheldrick 2018)'
_refine_ls_goodness_of_fit_ref 1.002
_refine_ls_hydrogen_treatment constr
_refine_ls_matrix_type full
_refine_ls_number_parameters 197
_refine_ls_number_reflns 4005
_refine_ls_number_restraints 0
_refine_ls_restrained_S_all 1.002
_refine_ls_R_factor_all 0.1579
_refine_ls_R_factor_gt 0.0567
_refine_ls_shift/su_max 0.000
_refine_ls_shift/su_mean 0.000
_refine_ls_structure_factor_coef Fsqd
_refine_ls_weighting_details 'w=1/[\s^2^(Fo^2^)+(0.0409P)^2^] where P=(Fo^2^+2Fc^2^)/3'
_refine_ls_weighting_scheme calc
_refine_ls_wR_factor_gt 0.1001
_refine_ls_wR_factor_ref 0.1251
_reflns_Friedel_coverage 0.724
_reflns_Friedel_fraction_full 0.997
_reflns_Friedel_fraction_max 0.948
_reflns_number_gt 1883
_reflns_number_total 4005
_reflns_threshold_expression 'I > 2\s(I)'
_cod_data_source_file d2py01093c2.cif
_cod_data_source_block 211124c
_cod_depositor_comments 'Adding full bibliography for 1568468--1568473.cif.'
_cod_database_code 1568469
_shelx_shelxl_version_number 2018/3
_shelx_space_group_comment
;
The symmetry employed for this shelxl refinement is uniquely defined
by the following loop, which should always be used as a source of
symmetry information in preference to the above space-group names.
They are only intended as comments.
;
_shelx_estimated_absorpt_t_max 0.989
_shelx_estimated_absorpt_t_min 0.976
_exptl_crystal_mounting_method 'The title complex was mounted in a sealed capillary.'
_olex2_refinement_description
;
1.a Aromatic/amide H refined with riding coordinates:
 C1(H1), C2(H2), C3(H3), C4(H4), C11(H11), C12(H12), C13(H13)
1.b Idealised Me refined as rotating group:
 C7(H7A,H7B,H7C), C8(H8A,H8B,H8C), C15(H15A,H15B,H15C), C16(H16A,H16B,H16C),
 C17(H17A,H17B,H17C), C18(H18A,H18B,H18C)
;
_olex2_submission_special_instructions 'No special instructions were received'

loop_
_space_group_symop_operation_xyz
'x, y, z'
'-x+1/2, -y, z+1/2'
'-x, y+1/2, -z+1/2'
'x+1/2, -y+1/2, -z'

loop_
_atom_site_label
_atom_site_type_symbol
_atom_site_fract_x
_atom_site_fract_y
_atom_site_fract_z
_atom_site_U_iso_or_equiv
_atom_site_adp_type
_atom_site_occupancy
_atom_site_site_symmetry_order
_atom_site_calc_flag
_atom_site_refinement_flags_posn
_atom_site_refinement_flags_adp
_atom_site_refinement_flags_occupancy
_atom_site_disorder_assembly
_atom_site_disorder_group
Al1 Al 0.42902(13) 0.51789(11) 0.47569(7) 0.0517(4) Uani 1 1 d . . . . .
N1 N 0.2072(3) 0.5181(3) 0.4771(2) 0.0495(8) Uani 1 1 d . . . . .
N2 N 0.4132(3) 0.4923(2) 0.58233(17) 0.0427(8) Uani 1 1 d . . . . .
C1 C 0.1135(5) 0.5328(4) 0.4146(3) 0.0674(13) Uani 1 1 d . . . . .
H1 H 0.155473 0.545991 0.364952 0.081 Uiso 1 1 calc R U . . .
C2 C -0.0400(6) 0.5290(5) 0.4218(4) 0.0827(16) Uani 1 1 d . . . . .
H2 H -0.102279 0.538709 0.377860 0.099 Uiso 1 1 calc R U . . .
C3 C -0.0995(6) 0.5106(5) 0.4948(4) 0.0998(19) Uani 1 1 d . . . . .
H3 H -0.204064 0.508127 0.501331 0.120 Uiso 1 1 calc R U . . .
C4 C -0.0072(5) 0.4956(4) 0.5587(3) 0.0803(15) Uani 1 1 d . . . . .
H4 H -0.048591 0.482286 0.608531 0.096 Uiso 1 1 calc R U . . .
C5 C 0.1485(5) 0.5004(3) 0.5491(2) 0.0519(11) Uani 1 1 d . . . . .
C6 C 0.2602(4) 0.4876(4) 0.6171(2) 0.0510(11) Uani 1 1 d . . . . .
C7 C 0.2259(6) 0.3769(5) 0.6600(3) 0.0921(19) Uani 1 1 d . . . . .
H7A H 0.229631 0.316814 0.622502 0.138 Uiso 1 1 calc R U . . .
H7B H 0.126915 0.380282 0.683316 0.138 Uiso 1 1 calc R U . . .
H7C H 0.300011 0.364670 0.700698 0.138 Uiso 1 1 calc R U . . .
C8 C 0.2297(5) 0.5837(5) 0.6758(3) 0.0839(18) Uani 1 1 d . . . . .
H8A H 0.298987 0.578593 0.719495 0.126 Uiso 1 1 calc R U . . .
H8B H 0.127666 0.578579 0.695135 0.126 Uiso 1 1 calc R U . . .
H8C H 0.243456 0.653555 0.649239 0.126 Uiso 1 1 calc R U . . .
C9 C 0.5387(4) 0.4769(4) 0.6355(2) 0.0482(10) Uani 1 1 d . . . . .
C10 C 0.6083(5) 0.5694(4) 0.6716(3) 0.0569(13) Uani 1 1 d . . . . .
C11 C 0.7259(6) 0.5517(5) 0.7245(3) 0.0756(16) Uani 1 1 d . . . . .
H11 H 0.769185 0.612760 0.749629 0.091 Uiso 1 1 calc R U . . .
C12 C 0.7794(6) 0.4505(7) 0.7407(3) 0.0853(18) Uani 1 1 d . . . . .
H12 H 0.855516 0.441397 0.778262 0.102 Uiso 1 1 calc R U . . .
C13 C 0.7211(6) 0.3591(5) 0.7015(3) 0.0799(18) Uani 1 1 d . . . . .
H13 H 0.762119 0.288962 0.710349 0.096 Uiso 1 1 calc R U . . .
C14 C 0.6001(6) 0.3719(4) 0.6481(3) 0.0619(14) Uani 1 1 d . . . . .
C15 C 0.5655(6) 0.6876(4) 0.6529(3) 0.0819(17) Uani 1 1 d . . . . .
H15A H 0.504094 0.689148 0.605933 0.123 Uiso 1 1 calc R U . . .
H15B H 0.655591 0.730685 0.644279 0.123 Uiso 1 1 calc R U . . .
H15C H 0.509610 0.718449 0.696435 0.123 Uiso 1 1 calc R U . . .
C16 C 0.5485(7) 0.2697(4) 0.6048(3) 0.099(2) Uani 1 1 d . . . . .
H16A H 0.479347 0.290491 0.563452 0.149 Uiso 1 1 calc R U . . .
H16B H 0.498522 0.220403 0.641165 0.149 Uiso 1 1 calc R U . . .
H16C H 0.634464 0.232690 0.582046 0.149 Uiso 1 1 calc R U . . .
C17 C 0.4945(6) 0.3953(4) 0.4069(3) 0.0814(17) Uani 1 1 d . . . . .
H17A H 0.602102 0.385718 0.411591 0.122 Uiso 1 1 calc R U . . .
H17B H 0.469214 0.412173 0.352929 0.122 Uiso 1 1 calc R U . . .
H17C H 0.444336 0.327994 0.422689 0.122 Uiso 1 1 calc R U . . .
C18 C 0.4976(6) 0.6641(4) 0.4377(3) 0.0868(18) Uani 1 1 d . . . . .
H18A H 0.444364 0.721641 0.465599 0.130 Uiso 1 1 calc R U . . .
H18B H 0.477459 0.670417 0.381920 0.130 Uiso 1 1 calc R U . . .
H18C H 0.604358 0.671599 0.446898 0.130 Uiso 1 1 calc R U . . .

loop_
_atom_site_aniso_label
_atom_site_aniso_U_11
_atom_site_aniso_U_22
_atom_site_aniso_U_33
_atom_site_aniso_U_23
_atom_site_aniso_U_13
_atom_site_aniso_U_12
Al1 0.0514(7) 0.0586(8) 0.0450(7) 0.0025(7) 0.0028(7) -0.0026(7)
N1 0.055(2) 0.050(2) 0.0442(19) 0.000(2) -0.0055(19) -0.0006(18)
N2 0.0444(18) 0.044(2) 0.0396(18) 0.0001(15) -0.0023(17) 0.0022(19)
C1 0.072(3) 0.066(3) 0.064(3) 0.003(3) -0.017(3) 0.003(3)
C2 0.074(4) 0.088(4) 0.087(4) -0.004(3) -0.042(3) 0.007(3)
C3 0.056(3) 0.131(6) 0.112(5) 0.001(4) -0.014(3) 0.002(4)
C4 0.055(3) 0.111(5) 0.075(3) 0.003(3) 0.001(3) -0.003(4)
C5 0.052(3) 0.050(3) 0.054(3) -0.001(2) 0.004(2) 0.001(2)
C6 0.052(2) 0.056(3) 0.045(2) 0.003(2) 0.004(2) -0.004(2)
C7 0.068(4) 0.112(5) 0.097(5) 0.052(4) 0.005(3) -0.013(3)
C8 0.065(4) 0.121(5) 0.065(4) -0.030(3) 0.009(3) 0.010(3)
C9 0.052(3) 0.052(3) 0.041(2) 0.003(2) 0.005(2) -0.001(3)
C10 0.054(3) 0.071(4) 0.045(3) -0.005(2) 0.000(2) 0.001(3)
C11 0.066(4) 0.107(5) 0.054(4) -0.007(3) -0.002(3) -0.013(3)
C12 0.063(4) 0.141(6) 0.052(3) 0.021(4) 0.000(3) 0.009(4)
C13 0.068(4) 0.098(5) 0.074(4) 0.038(4) 0.011(3) 0.030(3)
C14 0.065(4) 0.062(4) 0.058(3) 0.014(3) 0.002(3) 0.009(3)
C15 0.097(5) 0.062(4) 0.087(4) -0.013(3) -0.011(4) -0.017(3)
C16 0.127(6) 0.056(3) 0.115(5) 0.005(3) 0.005(4) 0.020(4)
C17 0.080(4) 0.100(4) 0.064(3) -0.015(3) 0.019(3) 0.007(3)
C18 0.104(5) 0.080(4) 0.076(4) 0.017(3) 0.014(3) -0.014(3)

loop_
_atom_type_symbol
_atom_type_description
_atom_type_scat_dispersion_real
_atom_type_scat_dispersion_imag
_atom_type_scat_source
C C 0.0033 0.0016 'International Tables Vol C Tables 4.2.6.8 and 6.1.1.4'
H H 0.0000 0.0000 'International Tables Vol C Tables 4.2.6.8 and 6.1.1.4'
Al Al 0.0645 0.0514 'International Tables Vol C Tables 4.2.6.8 and 6.1.1.4'
N N 0.0061 0.0033 'International Tables Vol C Tables 4.2.6.8 and 6.1.1.4'

loop_
_geom_angle_atom_site_label_1
_geom_angle_atom_site_label_2
_geom_angle_atom_site_label_3
_geom_angle
_geom_angle_site_symmetry_1
_geom_angle_site_symmetry_3
_geom_angle_publ_flag
N1 Al1 C17 107.63(18) . . ?
N1 Al1 C18 108.1(2) . . ?
N2 Al1 N1 84.94(14) . . ?
N2 Al1 C17 118.5(2) . . ?
N2 Al1 C18 119.63(19) . . ?
C17 Al1 C18 112.8(2) . . ?
C1 N1 Al1 127.1(3) . . ?
C5 N1 Al1 113.4(3) . . ?
C5 N1 C1 119.5(4) . . ?
C6 N2 Al1 117.9(2) . . ?
C9 N2 Al1 125.2(2) . . ?
C9 N2 C6 116.9(3) . . ?
N1 C1 H1 118.8 . . ?
N1 C1 C2 122.4(5) . . ?
C2 C1 H1 118.8 . . ?
C1 C2 H2 121.0 . . ?
C3 C2 C1 118.1(5) . . ?
C3 C2 H2 121.0 . . ?
C2 C3 H3 119.7 . . ?
C2 C3 C4 120.5(5) . . ?
C4 C3 H3 119.7 . . ?
C3 C4 H4 120.2 . . ?
C3 C4 C5 119.7(5) . . ?
C5 C4 H4 120.2 . . ?
N1 C5 C4 119.8(4) . . ?
N1 C5 C6 116.8(4) . . ?
C4 C5 C6 123.4(4) . . ?
N2 C6 C5 106.9(3) . . ?
N2 C6 C7 113.5(4) . . ?
N2 C6 C8 112.7(3) . . ?
C5 C6 C7 108.3(4) . . ?
C5 C6 C8 107.1(4) . . ?
C7 C6 C8 108.1(4) . . ?
C6 C7 H7A 109.5 . . ?
C6 C7 H7B 109.5 . . ?
C6 C7 H7C 109.5 . . ?
H7A C7 H7B 109.5 . . ?
H7A C7 H7C 109.5 . . ?
H7B C7 H7C 109.5 . . ?
C6 C8 H8A 109.5 . . ?
C6 C8 H8B 109.5 . . ?
C6 C8 H8C 109.5 . . ?
H8A C8 H8B 109.5 . . ?
H8A C8 H8C 109.5 . . ?
H8B C8 H8C 109.5 . . ?
C10 C9 N2 120.3(4) . . ?
C14 C9 N2 120.9(4) . . ?
C14 C9 C10 118.7(4) . . ?
C9 C10 C15 123.1(4) . . ?
C11 C10 C9 118.9(5) . . ?
C11 C10 C15 118.0(5) . . ?
C10 C11 H11 118.7 . . ?
C12 C11 C10 122.5(5) . . ?
C12 C11 H11 118.7 . . ?
C11 C12 H12 120.2 . . ?
C11 C12 C13 119.7(5) . . ?
C13 C12 H12 120.2 . . ?
C12 C13 H13 119.9 . . ?
C12 C13 C14 120.2(5) . . ?
C14 C13 H13 119.9 . . ?
C9 C14 C13 119.6(5) . . ?
C9 C14 C16 123.4(5) . . ?
C13 C14 C16 117.0(5) . . ?
C10 C15 H15A 109.5 . . ?
C10 C15 H15B 109.5 . . ?
C10 C15 H15C 109.5 . . ?
H15A C15 H15B 109.5 . . ?
H15A C15 H15C 109.5 . . ?
H15B C15 H15C 109.5 . . ?
C14 C16 H16A 109.5 . . ?
C14 C16 H16B 109.5 . . ?
C14 C16 H16C 109.5 . . ?
H16A C16 H16B 109.5 . . ?
H16A C16 H16C 109.5 . . ?
H16B C16 H16C 109.5 . . ?
Al1 C17 H17A 109.5 . . ?
Al1 C17 H17B 109.5 . . ?
Al1 C17 H17C 109.5 . . ?
H17A C17 H17B 109.5 . . ?
H17A C17 H17C 109.5 . . ?
H17B C17 H17C 109.5 . . ?
Al1 C18 H18A 109.5 . . ?
Al1 C18 H18B 109.5 . . ?
Al1 C18 H18C 109.5 . . ?
H18A C18 H18B 109.5 . . ?
H18A C18 H18C 109.5 . . ?
H18B C18 H18C 109.5 . . ?

loop_
_geom_bond_atom_site_label_1
_geom_bond_atom_site_label_2
_geom_bond_distance
_geom_bond_site_symmetry_2
_geom_bond_publ_flag
Al1 N1 1.959(3) . ?
Al1 N2 1.831(3) . ?
Al1 C17 1.963(4) . ?
Al1 C18 1.967(4) . ?
N1 C1 1.351(5) . ?
N1 C5 1.338(4) . ?
N2 C6 1.474(4) . ?
N2 C9 1.438(4) . ?
C1 H1 0.9300 . ?
C1 C2 1.362(6) . ?
C2 H2 0.9300 . ?
C2 C3 1.358(7) . ?
C3 H3 0.9300 . ?
C3 C4 1.363(6) . ?
C4 H4 0.9300 . ?
C4 C5 1.386(5) . ?
C5 C6 1.520(5) . ?
C6 C7 1.544(6) . ?
C6 C8 1.545(6) . ?
C7 H7A 0.9600 . ?
C7 H7B 0.9600 . ?
C7 H7C 0.9600 . ?
C8 H8A 0.9600 . ?
C8 H8B 0.9600 . ?
C8 H8C 0.9600 . ?
C9 C10 1.409(6) . ?
C9 C14 1.390(5) . ?
C10 C11 1.385(6) . ?
C10 C15 1.504(6) . ?
C11 H11 0.9300 . ?
C11 C12 1.335(7) . ?
C12 H12 0.9300 . ?
C12 C13 1.382(7) . ?
C13 H13 0.9300 . ?
C13 C14 1.405(7) . ?
C14 C16 1.501(7) . ?
C15 H15A 0.9600 . ?
C15 H15B 0.9600 . ?
C15 H15C 0.9600 . ?
C16 H16A 0.9600 . ?
C16 H16B 0.9600 . ?
C16 H16C 0.9600 . ?
C17 H17A 0.9600 . ?
C17 H17B 0.9600 . ?
C17 H17C 0.9600 . ?
C18 H18A 0.9600 . ?
C18 H18B 0.9600 . ?
C18 H18C 0.9600 . ?

loop_
_geom_torsion_atom_site_label_1
_geom_torsion_atom_site_label_2
_geom_torsion_atom_site_label_3
_geom_torsion_atom_site_label_4
_geom_torsion
_geom_torsion_site_symmetry_1
_geom_torsion_site_symmetry_2
_geom_torsion_site_symmetry_3
_geom_torsion_site_symmetry_4
_geom_torsion_publ_flag
Al1 N1 C1 C2 178.5(4) . . . . ?
Al1 N1 C5 C4 -178.4(4) . . . . ?
Al1 N1 C5 C6 2.1(5) . . . . ?
Al1 N2 C6 C5 3.0(4) . . . . ?
Al1 N2 C6 C7 122.3(3) . . . . ?
Al1 N2 C6 C8 -114.4(3) . . . . ?
Al1 N2 C9 C10 87.4(4) . . . . ?
Al1 N2 C9 C14 -88.2(4) . . . . ?
N1 Al1 N2 C6 -1.7(3) . . . . ?
N1 Al1 N2 C9 178.7(3) . . . . ?
N1 C1 C2 C3 0.5(9) . . . . ?
N1 C5 C6 N2 -3.2(5) . . . . ?
N1 C5 C6 C7 -125.9(4) . . . . ?
N1 C5 C6 C8 117.8(4) . . . . ?
N2 C9 C10 C11 178.0(3) . . . . ?
N2 C9 C10 C15 -4.7(6) . . . . ?
N2 C9 C14 C13 -178.9(4) . . . . ?
N2 C9 C14 C16 3.8(6) . . . . ?
C1 N1 C5 C4 1.0(6) . . . . ?
C1 N1 C5 C6 -178.5(4) . . . . ?
C1 C2 C3 C4 -0.5(9) . . . . ?
C2 C3 C4 C5 0.7(10) . . . . ?
C3 C4 C5 N1 -0.9(8) . . . . ?
C3 C4 C5 C6 178.5(5) . . . . ?
C4 C5 C6 N2 177.4(4) . . . . ?
C4 C5 C6 C7 54.7(6) . . . . ?
C4 C5 C6 C8 -61.6(6) . . . . ?
C5 N1 C1 C2 -0.8(7) . . . . ?
C6 N2 C9 C10 -92.2(5) . . . . ?
C6 N2 C9 C14 92.2(4) . . . . ?
C9 N2 C6 C5 -177.3(3) . . . . ?
C9 N2 C6 C7 -58.0(5) . . . . ?
C9 N2 C6 C8 65.3(5) . . . . ?
C9 C10 C11 C12 2.3(7) . . . . ?
C10 C9 C14 C13 5.4(6) . . . . ?
C10 C9 C14 C16 -171.9(4) . . . . ?
C10 C11 C12 C13 2.8(8) . . . . ?
C11 C12 C13 C14 -3.7(8) . . . . ?
C12 C13 C14 C9 -0.4(7) . . . . ?
C12 C13 C14 C16 177.0(5) . . . . ?
C14 C9 C10 C11 -6.3(6) . . . . ?
C14 C9 C10 C15 171.0(4) . . . . ?
C15 C10 C11 C12 -175.2(5) . . . . ?
C17 Al1 N2 C6 -109.0(3) . . . . ?
C17 Al1 N2 C9 71.3(4) . . . . ?
C18 Al1 N2 C6 106.3(3) . . . . ?
C18 Al1 N2 C9 -73.4(4) . . . . ?
